data_7703740
loop_
_publ_author_name
'Draho\<s, Bohuslav'
'C\'isa\<rov\'a, Ivana'
'Laguta, Oleksii'
'Santana, Vinicius T.'
'Neugebauer, Petr'
'Herchel, Radovan'

_publ_section_title
;
 Structural, magnetic, redox and theoretical characterization of
 seven-coordinate first-row transition metal complexes with a macrocyclic
 ligand containing two benzimidazolyl N-pendant arms.
;
_journal_issue 14
_journal_name_full 'Dalton transactions (Cambridge, England : 2003)'
_journal_page_first 4425
_journal_page_last 4440
_journal_paper_doi 10.1039/d0dt00166j
_journal_volume 49
_journal_year 2020
_chemical_formula_moiety '2(C29 H33 Co N7 O2),4(Cl O4),3(C H3 N O2)'
_chemical_formula_sum 'C61 H75 Cl4 Co2 N17 O26'
_chemical_formula_weight 1722.04
_space_group_crystal_system triclinic
_space_group_IT_number 2
_space_group_name_Hall '-P 1'
_space_group_name_H-M_alt 'P -1'
_atom_sites_solution_hydrogens mixed
_audit_creation_method SHELXL-2014/7
_audit_update_record
;
2019-07-22 deposited with the CCDC.	2020-02-14 downloaded from the CCDC.
;
_cell_angle_alpha 77.1450(10)
_cell_angle_beta 76.4180(10)
_cell_angle_gamma 86.2140(10)
_cell_formula_units_Z 2
_cell_length_a 13.8322(4)
_cell_length_b 14.9418(4)
_cell_length_c 18.7191(5)
_cell_measurement_reflns_used 9970
_cell_measurement_temperature 150(2)
_cell_measurement_theta_max 27.4897
_cell_measurement_theta_min 2.2914
_cell_volume 3665.99(18)
_computing_cell_refinement 'SAINT V8.38A (Bruker AXS Inc., 2017)'
_computing_data_collection 'Bruker Instrument Service v2018.1.0.3'
_computing_data_reduction 'SAINT V8.38A (Bruker AXS Inc., 2017)'
_computing_structure_refinement 'SHELXL-2014/7 (Sheldrick, 2014)'
_computing_structure_solution 'SHELXT 2014/5 (Sheldrick, 2014)'
_diffrn_ambient_temperature 150(2)
_diffrn_measured_fraction_theta_full 1.000
_diffrn_measured_fraction_theta_max 1.000
_diffrn_measurement_device_type 'NoniusKappa+Bruker APEX-II CCD'
_diffrn_measurement_method '\f and \w scans'
_diffrn_radiation_type MoK\a
_diffrn_radiation_wavelength 0.71073
_diffrn_reflns_av_R_equivalents 0.0284
_diffrn_reflns_av_unetI/netI 0.0366
_diffrn_reflns_Laue_measured_fraction_full 1.000
_diffrn_reflns_Laue_measured_fraction_max 1.000
_diffrn_reflns_limit_h_max 16
_diffrn_reflns_limit_h_min -12
_diffrn_reflns_limit_k_max 17
_diffrn_reflns_limit_k_min -17
_diffrn_reflns_limit_l_max 22
_diffrn_reflns_limit_l_min -22
_diffrn_reflns_number 38740
_diffrn_reflns_point_group_measured_fraction_full 1.000
_diffrn_reflns_point_group_measured_fraction_max 1.000
_diffrn_reflns_theta_full 25.000
_diffrn_reflns_theta_max 25.000
_diffrn_reflns_theta_min 1.607
_diffrn_source 'fine-focus sealed tube'
_exptl_absorpt_coefficient_mu 0.691
_exptl_absorpt_correction_T_max 0.80
_exptl_absorpt_correction_T_min 0.76
_exptl_absorpt_process_details
;
SADABS-2016/2 - Bruker AXS area detector scaling and absorption correction
;
_exptl_crystal_colour orange-pink
_exptl_crystal_density_diffrn 1.560
_exptl_crystal_description prism
_exptl_crystal_F_000 1780
_exptl_crystal_size_max 0.452
_exptl_crystal_size_mid 0.404
_exptl_crystal_size_min 0.340
_refine_diff_density_max 1.034
_refine_diff_density_min -0.892
_refine_diff_density_rms 0.075
_refine_ls_extinction_method none
_refine_ls_goodness_of_fit_ref 1.028
_refine_ls_hydrogen_treatment constr
_refine_ls_matrix_type full
_refine_ls_number_parameters 992
_refine_ls_number_reflns 12915
_refine_ls_number_restraints 24
_refine_ls_restrained_S_all 1.037
_refine_ls_R_factor_all 0.0607
_refine_ls_R_factor_gt 0.0457
_refine_ls_shift/su_max 0.002
_refine_ls_shift/su_mean 0.000
_refine_ls_structure_factor_coef Fsqd
_refine_ls_weighting_details 'w=1/[\s^2^(Fo^2^)+(0.0672P)^2^+4.8138P] where P=(Fo^2^+2Fc^2^)/3'
_refine_ls_weighting_scheme calc
_refine_ls_wR_factor_gt 0.1206
_refine_ls_wR_factor_ref 0.1273
_reflns_Friedel_coverage 0.000
_reflns_number_gt 10356
_reflns_number_total 12915
_reflns_threshold_expression 'I > 2\s(I)'
_cod_data_source_file d0dt00166j2.cif
_cod_data_source_block 03
_cod_depositor_comments 'Adding full bibliography for 7703738--7703741.cif.'
_cod_database_code 7703740
_shelx_shelxl_version_number 2014/7
_shelx_space_group_comment
;
The symmetry employed for this shelxl refinement is uniquely defined
by the following loop, which should always be used as a source of
symmetry information in preference to the above space-group names.
They are only intended as comments.
;
_shelx_estimated_absorpt_t_min 0.745
_shelx_estimated_absorpt_t_max 0.799

loop_
_space_group_symop_operation_xyz
'x, y, z'
'-x, -y, -z'

loop_
_atom_site_label
_atom_site_type_symbol
_atom_site_fract_x
_atom_site_fract_y
_atom_site_fract_z
_atom_site_U_iso_or_equiv
_atom_site_adp_type
_atom_site_occupancy
_atom_site_site_symmetry_order
_atom_site_calc_flag
_atom_site_refinement_flags_posn
_atom_site_refinement_flags_adp
_atom_site_refinement_flags_occupancy
_atom_site_disorder_assembly
_atom_site_disorder_group
Co1 Co 0.05345(3) 1.04251(3) 0.23045(2) 0.01343(11) Uani 1 1 d . . . . .
N11 N -0.03787(18) 0.92192(16) 0.27770(13) 0.0158(5) Uani 1 1 d . . . . .
N12 N 0.15462(18) 0.91526(16) 0.22060(13) 0.0164(5) Uani 1 1 d . . . . .
N13 N -0.10794(18) 1.09018(16) 0.27156(14) 0.0167(5) Uani 1 1 d . . . . .
N14 N 0.14413(19) 0.96872(17) 0.02158(14) 0.0204(6) Uani 1 1 d . . . . .
H14 H 0.1769 0.9265 -0.0011 0.024 Uiso 1 1 d R U . . .
N15 N 0.05757(18) 1.06490(16) 0.33895(13) 0.0164(5) Uani 1 1 d . . . . .
N16 N 0.07048(18) 1.03811(16) 0.11430(13) 0.0165(5) Uani 1 1 d . . . . .
N17 N -0.02387(19) 1.11854(18) 0.43901(14) 0.0211(6) Uani 1 1 d . . . . .
H17 H -0.0740 1.1416 0.4721 0.025 Uiso 1 1 d R U . . .
O11 O 0.21076(15) 1.09578(14) 0.19548(12) 0.0196(5) Uani 1 1 d . . . . .
O12 O 0.04936(15) 1.19814(14) 0.18996(12) 0.0196(5) Uani 1 1 d . . . . .
C11 C -0.1373(2) 0.9283(2) 0.28558(16) 0.0175(6) Uani 1 1 d . . . . .
C12 C -0.1974(2) 0.8525(2) 0.31574(18) 0.0237(7) Uani 1 1 d . . . . .
H12 H -0.2674 0.8581 0.3207 0.028 Uiso 1 1 calc R U . . .
C13 C -0.1536(3) 0.7683(2) 0.33852(18) 0.0254(7) Uani 1 1 d . . . . .
H13 H -0.1932 0.7151 0.3594 0.031 Uiso 1 1 calc R U . . .
C14 C -0.0512(2) 0.7620(2) 0.33062(17) 0.0228(7) Uani 1 1 d . . . . .
H14A H -0.0200 0.7048 0.3463 0.027 Uiso 1 1 calc R U . . .
C15 C 0.0049(2) 0.8404(2) 0.29955(16) 0.0176(6) Uani 1 1 d . . . . .
C16 C 0.1160(2) 0.8434(2) 0.28828(17) 0.0195(7) Uani 1 1 d . . . . .
H16A H 0.1333 0.8578 0.3329 0.023 Uiso 1 1 calc R U . . .
H16B H 0.1461 0.7830 0.2814 0.023 Uiso 1 1 calc R U . . .
C17 C 0.2583(2) 0.9387(2) 0.21564(18) 0.0217(7) Uani 1 1 d . . . . .
H17A H 0.3038 0.8924 0.1945 0.026 Uiso 1 1 calc R U . . .
H17B H 0.2677 0.9370 0.2668 0.026 Uiso 1 1 calc R U . . .
C18 C 0.2842(2) 1.0329(2) 0.16679(19) 0.0222(7) Uani 1 1 d . . . . .
H18A H 0.3512 1.0503 0.1688 0.027 Uiso 1 1 calc R U . . .
H18B H 0.2838 1.0334 0.1139 0.027 Uiso 1 1 calc R U . . .
C19 C 0.2227(2) 1.1876(2) 0.1502(2) 0.0297(8) Uani 1 1 d . . . . .
H19A H 0.2196 1.1881 0.0979 0.036 Uiso 1 1 calc R U . . .
H19B H 0.2875 1.2124 0.1497 0.036 Uiso 1 1 calc R U . . .
C110 C 0.1389(3) 1.2436(2) 0.1856(2) 0.0296(8) Uani 1 1 d . . . . .
H11A H 0.1451 1.2474 0.2365 0.035 Uiso 1 1 calc R U . . .
H11B H 0.1391 1.3067 0.1546 0.035 Uiso 1 1 calc R U . . .
C111 C -0.0390(2) 1.2438(2) 0.22310(19) 0.0248(7) Uani 1 1 d . . . . .
H11C H -0.0467 1.3052 0.1914 0.030 Uiso 1 1 calc R U . . .
H11D H -0.0361 1.2512 0.2738 0.030 Uiso 1 1 calc R U . . .
C112 C -0.1238(2) 1.1835(2) 0.22795(18) 0.0223(7) Uani 1 1 d . . . . .
H11E H -0.1870 1.2099 0.2527 0.027 Uiso 1 1 calc R U . . .
H11F H -0.1287 1.1800 0.1767 0.027 Uiso 1 1 calc R U . . .
C113 C -0.1748(2) 1.0242(2) 0.25934(18) 0.0191(7) Uani 1 1 d . . . . .
H11G H -0.1754 1.0351 0.2053 0.023 Uiso 1 1 calc R U . . .
H11H H -0.2435 1.0323 0.2880 0.023 Uiso 1 1 calc R U . . .
C114 C 0.1447(2) 0.8847(2) 0.15243(17) 0.0197(7) Uani 1 1 d . . . . .
H11I H 0.0920 0.8382 0.1663 0.024 Uiso 1 1 calc R U . . .
H11J H 0.2081 0.8561 0.1304 0.024 Uiso 1 1 calc R U . . .
C115 C 0.1192(2) 0.9645(2) 0.09607(16) 0.0176(6) Uani 1 1 d . . . . .
C116 C 0.1100(2) 1.0521(2) -0.01314(17) 0.0196(7) Uani 1 1 d . . . . .
C117 C 0.1168(3) 1.0926(2) -0.08872(18) 0.0270(8) Uani 1 1 d . . . . .
H117 H 0.1500 1.0625 -0.1275 0.032 Uiso 1 1 calc R U . . .
C118 C 0.0735(3) 1.1781(2) -0.10477(18) 0.0270(8) Uani 1 1 d . . . . .
H118 H 0.0760 1.2074 -0.1557 0.032 Uiso 1 1 calc R U . . .
C119 C 0.0257(3) 1.2225(2) -0.04732(19) 0.0265(7) Uani 1 1 d . . . . .
H119 H -0.0041 1.2812 -0.0602 0.032 Uiso 1 1 calc R U . . .
C120 C 0.0208(2) 1.1832(2) 0.02756(18) 0.0216(7) Uani 1 1 d . . . . .
H120 H -0.0106 1.2146 0.0660 0.026 Uiso 1 1 calc R U . . .
C121 C 0.0636(2) 1.0960(2) 0.04509(16) 0.0176(6) Uani 1 1 d . . . . .
C122 C -0.1245(2) 1.0882(2) 0.35294(17) 0.0195(7) Uani 1 1 d . . . . .
H12A H -0.1602 1.0315 0.3820 0.023 Uiso 1 1 calc R U . . .
H12B H -0.1669 1.1414 0.3648 0.023 Uiso 1 1 calc R U . . .
C123 C -0.0292(2) 1.0912(2) 0.37615(16) 0.0168(6) Uani 1 1 d . . . . .
C124 C 0.1260(2) 1.07795(19) 0.38045(16) 0.0173(6) Uani 1 1 d . . . . .
C125 C 0.2288(2) 1.0649(2) 0.36817(18) 0.0222(7) Uani 1 1 d . . . . .
H125 H 0.2651 1.0421 0.3260 0.027 Uiso 1 1 calc R U . . .
C126 C 0.2762(3) 1.0861(2) 0.41932(19) 0.0265(7) Uani 1 1 d . . . . .
H126 H 0.3462 1.0775 0.4120 0.032 Uiso 1 1 calc R U . . .
C127 C 0.2241(3) 1.1200(2) 0.48158(19) 0.0286(8) Uani 1 1 d . . . . .
H127 H 0.2594 1.1340 0.5155 0.034 Uiso 1 1 calc R U . . .
C128 C 0.1223(3) 1.1335(2) 0.49473(18) 0.0287(8) Uani 1 1 d . . . . .
H128 H 0.0865 1.1564 0.5370 0.034 Uiso 1 1 calc R U . . .
C129 C 0.0749(2) 1.1121(2) 0.44322(17) 0.0214(7) Uani 1 1 d . . . . .
Co2 Co 0.54283(3) 0.54313(3) 0.23683(2) 0.01392(11) Uani 1 1 d . . . . .
N21 N 0.42803(19) 0.44113(16) 0.27319(13) 0.0165(5) Uani 1 1 d . . . . .
N22 N 0.61643(18) 0.40085(16) 0.26495(13) 0.0161(5) Uani 1 1 d . . . . .
N23 N 0.39183(19) 0.61870(16) 0.23848(14) 0.0185(5) Uani 1 1 d . . . . .
N24 N 0.56681(19) 0.54054(16) 0.34698(14) 0.0175(5) Uani 1 1 d . . . . .
N25 N 0.53522(19) 0.56325(17) 0.12173(14) 0.0179(5) Uani 1 1 d . . . . .
N26 N 0.6316(2) 0.46123(17) 0.44081(14) 0.0203(6) Uani 1 1 d . . . . .
H26 H 0.6622 0.4187 0.4697 0.024 Uiso 1 1 d R U . . .
N27 N 0.4566(2) 0.63229(18) 0.03336(14) 0.0245(6) Uani 1 1 d . . . . .
H27 H 0.4174 0.6657 0.0077 0.029 Uiso 1 1 d R U . . .
O21 O 0.70825(16) 0.56434(14) 0.19310(12) 0.0212(5) Uani 1 1 d . . . . .
O22 O 0.57428(16) 0.69569(14) 0.21231(12) 0.0206(5) Uani 1 1 d . . . . .
C21 C 0.3326(2) 0.4652(2) 0.29908(16) 0.0194(7) Uani 1 1 d . . . . .
C22 C 0.2572(2) 0.4016(2) 0.32205(18) 0.0260(7) Uani 1 1 d . . . . .
H22 H 0.1902 0.4196 0.3398 0.031 Uiso 1 1 calc R U . . .
C23 C 0.2818(3) 0.3108(2) 0.31848(18) 0.0278(8) Uani 1 1 d . . . . .
H23 H 0.2314 0.2657 0.3342 0.033 Uiso 1 1 calc R U . . .
C24 C 0.3794(3) 0.2860(2) 0.29202(18) 0.0250(7) Uani 1 1 d . . . . .
H24 H 0.3971 0.2241 0.2894 0.030 Uiso 1 1 calc R U . . .
C25 C 0.4515(2) 0.3539(2) 0.26927(16) 0.0182(6) Uani 1 1 d . . . . .
C26 C 0.5606(2) 0.3362(2) 0.24035(17) 0.0201(7) Uani 1 1 d . . . . .
H26A H 0.5785 0.2720 0.2610 0.024 Uiso 1 1 calc R U . . .
H26B H 0.5767 0.3465 0.1848 0.024 Uiso 1 1 calc R U . . .
C27 C 0.7230(2) 0.4037(2) 0.22631(19) 0.0253(7) Uani 1 1 d . . . . .
H27A H 0.7299 0.3971 0.1739 0.030 Uiso 1 1 calc R U . . .
H27B H 0.7589 0.3517 0.2522 0.030 Uiso 1 1 calc R U . . .
C28 C 0.7687(2) 0.4923(2) 0.2259(2) 0.0257(7) Uani 1 1 d . . . . .
H28A H 0.7692 0.4969 0.2777 0.031 Uiso 1 1 calc R U . . .
H28B H 0.8380 0.4961 0.1956 0.031 Uiso 1 1 calc R U . . .
C29 C 0.7436(3) 0.6539(2) 0.1894(2) 0.0317(8) Uani 1 1 d . . . . .
H29A H 0.8095 0.6643 0.1542 0.038 Uiso 1 1 calc R U . . .
H29B H 0.7499 0.6601 0.2397 0.038 Uiso 1 1 calc R U . . .
C210 C 0.6680(3) 0.7215(2) 0.1620(2) 0.0296(8) Uani 1 1 d . . . . .
H21A H 0.6847 0.7847 0.1626 0.036 Uiso 1 1 calc R U . . .
H21B H 0.6659 0.7190 0.1100 0.036 Uiso 1 1 calc R U . . .
C211 C 0.4935(3) 0.7563(2) 0.1964(2) 0.0263(8) Uani 1 1 d . . . . .
H21C H 0.4894 0.7633 0.1434 0.032 Uiso 1 1 calc R U . . .
H21D H 0.5025 0.8176 0.2057 0.032 Uiso 1 1 calc R U . . .
C212 C 0.4009(2) 0.7122(2) 0.2489(2) 0.0263(7) Uani 1 1 d . . . . .
H21E H 0.4039 0.7098 0.3017 0.032 Uiso 1 1 calc R U . . .
H21F H 0.3417 0.7494 0.2388 0.032 Uiso 1 1 calc R U . . .
C213 C 0.3180(2) 0.5653(2) 0.30137(17) 0.0228(7) Uani 1 1 d . . . . .
H21G H 0.2498 0.5856 0.2965 0.027 Uiso 1 1 calc R U . . .
H21H H 0.3271 0.5753 0.3499 0.027 Uiso 1 1 calc R U . . .
C214 C 0.6043(2) 0.3762(2) 0.34735(17) 0.0198(7) Uani 1 1 d . . . . .
H21I H 0.6606 0.3363 0.3599 0.024 Uiso 1 1 calc R U . . .
H21J H 0.5422 0.3413 0.3704 0.024 Uiso 1 1 calc R U . . .
C215 C 0.6003(2) 0.4597(2) 0.37850(16) 0.0170(6) Uani 1 1 d . . . . .
C216 C 0.5785(2) 0.6004(2) 0.39243(16) 0.0180(6) Uani 1 1 d . . . . .
C217 C 0.5591(2) 0.6938(2) 0.38782(17) 0.0214(7) Uani 1 1 d . . . . .
H217 H 0.5321 0.7293 0.3481 0.026 Uiso 1 1 calc R U . . .
C218 C 0.5800(2) 0.7336(2) 0.44204(18) 0.0237(7) Uani 1 1 d . . . . .
H218 H 0.5664 0.7972 0.4397 0.028 Uiso 1 1 calc R U . . .
C219 C 0.6210(2) 0.6824(2) 0.50067(18) 0.0247(7) Uani 1 1 d . . . . .
H219 H 0.6344 0.7121 0.5372 0.030 Uiso 1 1 calc R U . . .
C220 C 0.6421(3) 0.5903(2) 0.50630(17) 0.0245(7) Uani 1 1 d . . . . .
H220 H 0.6706 0.5556 0.5455 0.029 Uiso 1 1 calc R U . . .
C221 C 0.6196(2) 0.5500(2) 0.45186(17) 0.0199(7) Uani 1 1 d . . . . .
C222 C 0.3643(2) 0.6205(2) 0.16600(17) 0.0219(7) Uani 1 1 d . . . . .
H22A H 0.3154 0.5719 0.1734 0.026 Uiso 1 1 calc R U . . .
H22B H 0.3328 0.6805 0.1491 0.026 Uiso 1 1 calc R U . . .
C223 C 0.4531(2) 0.6058(2) 0.10743(17) 0.0188(6) Uani 1 1 d . . . . .
C224 C 0.5976(2) 0.5609(2) 0.05111(16) 0.0193(7) Uani 1 1 d . . . . .
C225 C 0.6917(3) 0.5238(2) 0.03053(18) 0.0269(7) Uani 1 1 d . . . . .
H225 H 0.7268 0.4940 0.0674 0.032 Uiso 1 1 calc R U . . .
C226 C 0.7335(3) 0.5314(3) -0.04559(19) 0.0326(8) Uani 1 1 d . . . . .
H226 H 0.7973 0.5050 -0.0609 0.039 Uiso 1 1 calc R U . . .
C227 C 0.6833(3) 0.5774(2) -0.10017(19) 0.0309(8) Uani 1 1 d . . . . .
H227 H 0.7144 0.5826 -0.1519 0.037 Uiso 1 1 calc R U . . .
C228 C 0.5901(3) 0.6151(2) -0.08083(18) 0.0297(8) Uani 1 1 d . . . . .
H228 H 0.5562 0.6465 -0.1180 0.036 Uiso 1 1 calc R U . . .
C229 C 0.5478(2) 0.6052(2) -0.00496(17) 0.0222(7) Uani 1 1 d . . . . .
Cl1 Cl 0.25233(7) 0.75349(6) -0.05040(5) 0.0308(2) Uani 1 1 d . . . . .
O11A O 0.1926(2) 0.69418(18) -0.07165(17) 0.0498(8) Uani 1 1 d . . . . .
O12A O 0.2357(2) 0.7375(2) 0.02988(15) 0.0538(8) Uani 1 1 d . . . . .
O13A O 0.22715(19) 0.84782(17) -0.07937(14) 0.0347(6) Uani 1 1 d . . . . .
O14A O 0.3557(2) 0.7366(2) -0.08051(16) 0.0492(8) Uani 1 1 d . . . . .
Cl2 Cl 0.46324(7) 0.01396(6) 0.71954(5) 0.0321(2) Uani 1 1 d . . . . .
O21A O 0.5519(2) 0.0539(3) 0.7211(2) 0.0909(14) Uani 1 1 d . . . . .
O22A O 0.4444(2) 0.0335(2) 0.64556(14) 0.0473(7) Uani 1 1 d . . . . .
O23A O 0.4694(4) -0.0825(2) 0.7458(2) 0.0961(16) Uani 1 1 d . . . . .
O24A O 0.3845(2) 0.0512(2) 0.76897(16) 0.0502(8) Uani 1 1 d . . . . .
Cl3 Cl 0.75143(7) 0.24530(6) 0.54143(5) 0.0359(2) Uani 1 1 d . . . . .
O31A O 0.7273(3) 0.2333(2) 0.47388(18) 0.0669(10) Uani 1 1 d . . . . .
O32A O 0.6984(3) 0.1818(2) 0.60553(17) 0.0608(9) Uani 1 1 d . . . . .
O33A O 0.7242(2) 0.33692(18) 0.54946(15) 0.0461(7) Uani 1 1 d . . . . .
O34A O 0.8561(2) 0.2304(2) 0.53500(16) 0.0534(8) Uani 1 1 d . . . . .
Cl4A Cl 1.0608(3) 0.5808(2) 0.23092(15) 0.0368(6) Uani 0.738(4) 1 d D . P A 1
O42A O 1.1164(5) 0.6653(4) 0.2021(4) 0.0729(8) Uani 0.738(4) 1 d D . P A 1
O41A O 1.0571(4) 0.5550(3) 0.3097(3) 0.0729(8) Uani 0.738(4) 1 d D . P A 1
O43A O 1.1137(4) 0.5107(3) 0.1982(3) 0.0729(8) Uani 0.738(4) 1 d D . P A 1
O44A O 0.9671(4) 0.6047(3) 0.2177(3) 0.0729(8) Uani 0.738(4) 1 d D . P A 1
Cl4B Cl 1.0576(8) 0.5739(8) 0.2132(5) 0.0368(6) Uani 0.262(4) 1 d D . P A 2
O41B O 0.9606(10) 0.5751(9) 0.2676(7) 0.0729(8) Uani 0.262(4) 1 d D . P A 2
O44B O 1.0315(10) 0.5821(9) 0.1459(6) 0.0729(8) Uani 0.262(4) 1 d D . P A 2
O42B O 1.1202(14) 0.6483(10) 0.2139(13) 0.0729(8) Uani 0.262(4) 1 d D . P A 2
O43B O 1.1024(11) 0.4893(8) 0.2365(8) 0.0729(8) Uani 0.262(4) 1 d D . P A 2
N1S N 0.4143(2) -0.13324(18) 0.58852(15) 0.0245(6) Uani 1 1 d . . . . .
N2S N 0.9434(3) 0.3777(3) 0.3903(2) 0.0574(10) Uani 1 1 d . . . . .
N3S N 0.4539(3) -0.1013(2) 0.99035(17) 0.0382(8) Uani 1 1 d . . . . .
C1S C 0.3883(3) -0.0639(3) 0.5259(2) 0.0371(9) Uani 1 1 d . . . . .
H1SA H 0.3206 -0.0745 0.5222 0.056 Uiso 1 1 calc R U . . .
H1SB H 0.4352 -0.0689 0.4787 0.056 Uiso 1 1 calc R U . . .
H1SC H 0.3918 -0.0024 0.5353 0.056 Uiso 1 1 calc R U . . .
C2S C 0.9361(6) 0.4389(5) 0.4421(4) 0.124(3) Uani 1 1 d . . . . .
H2SA H 0.8924 0.4120 0.4905 0.186 Uiso 1 1 calc R U . . .
H2SB H 0.9085 0.4984 0.4211 0.186 Uiso 1 1 calc R U . . .
H2SC H 1.0024 0.4475 0.4496 0.186 Uiso 1 1 calc R U . . .
C3S C 0.4286(3) -0.0459(3) 0.9209(2) 0.0504(11) Uani 1 1 d . . . . .
H3SA H 0.4772 0.0031 0.8982 0.076 Uiso 1 1 calc R U . . .
H3SB H 0.3620 -0.0188 0.9334 0.076 Uiso 1 1 calc R U . . .
H3SC H 0.4300 -0.0854 0.8853 0.076 Uiso 1 1 calc R U . . .
O1S O 0.50035(18) -0.16172(17) 0.58130(14) 0.0337(6) Uani 1 1 d . . . . .
O2S O 0.34837(18) -0.16043(16) 0.64345(13) 0.0308(6) Uani 1 1 d . . . . .
O3S O 0.8735(3) 0.3754(3) 0.3616(2) 0.0890(13) Uani 1 1 d . . . . .
O4S O 1.0185(3) 0.3304(2) 0.3776(2) 0.0678(10) Uani 1 1 d . . . . .
O5S O 0.5333(3) -0.1394(3) 0.98561(19) 0.0768(11) Uani 1 1 d . . . . .
O6S O 0.3926(3) -0.1062(3) 1.04875(17) 0.0750(11) Uani 1 1 d . . . . .

loop_
_atom_site_aniso_label
_atom_site_aniso_U_11
_atom_site_aniso_U_22
_atom_site_aniso_U_33
_atom_site_aniso_U_23
_atom_site_aniso_U_13
_atom_site_aniso_U_12
Co1 0.0132(2) 0.0143(2) 0.0129(2) -0.00385(15) -0.00270(16) 0.00171(15)
N11 0.0167(13) 0.0168(13) 0.0141(13) -0.0053(10) -0.0022(10) 0.0015(10)
N12 0.0145(13) 0.0178(13) 0.0157(13) -0.0022(10) -0.0026(10) 0.0004(10)
N13 0.0170(13) 0.0176(13) 0.0161(13) -0.0047(10) -0.0050(11) 0.0027(10)
N14 0.0247(15) 0.0222(14) 0.0147(13) -0.0092(11) -0.0001(11) -0.0001(11)
N15 0.0171(13) 0.0174(13) 0.0156(13) -0.0041(10) -0.0054(11) 0.0012(10)
N16 0.0168(13) 0.0171(13) 0.0158(13) -0.0038(10) -0.0041(10) 0.0002(10)
N17 0.0228(15) 0.0262(14) 0.0139(13) -0.0080(11) -0.0005(11) 0.0022(11)
O11 0.0185(11) 0.0165(11) 0.0217(11) -0.0018(9) -0.0028(9) -0.0003(8)
O12 0.0199(11) 0.0174(11) 0.0214(11) -0.0041(9) -0.0050(9) 0.0015(8)
C11 0.0158(16) 0.0236(16) 0.0156(15) -0.0089(12) -0.0043(12) 0.0005(12)
C12 0.0177(17) 0.0306(18) 0.0239(17) -0.0095(14) -0.0033(14) -0.0016(13)
C13 0.0295(19) 0.0221(17) 0.0222(17) -0.0060(13) 0.0020(14) -0.0079(14)
C14 0.0270(18) 0.0183(16) 0.0202(17) -0.0031(13) -0.0011(14) 0.0020(13)
C15 0.0213(16) 0.0196(15) 0.0121(15) -0.0055(12) -0.0032(12) 0.0034(12)
C16 0.0172(16) 0.0197(16) 0.0188(16) -0.0007(12) -0.0032(13) 0.0051(12)
C17 0.0123(15) 0.0228(16) 0.0286(18) -0.0060(13) -0.0029(13) 0.0041(12)
C18 0.0130(16) 0.0228(16) 0.0282(18) -0.0047(14) -0.0005(13) -0.0001(12)
C19 0.0212(18) 0.0212(17) 0.043(2) 0.0026(15) -0.0073(16) -0.0048(13)
C110 0.0277(19) 0.0190(17) 0.043(2) -0.0036(15) -0.0129(16) -0.0030(14)
C111 0.0282(18) 0.0156(15) 0.0272(18) -0.0040(13) -0.0023(15) 0.0079(13)
C112 0.0196(17) 0.0194(16) 0.0251(17) -0.0022(13) -0.0040(14) 0.0080(12)
C113 0.0148(16) 0.0236(16) 0.0220(16) -0.0086(13) -0.0072(13) 0.0025(12)
C114 0.0197(16) 0.0189(15) 0.0198(16) -0.0067(12) -0.0011(13) 0.0024(12)
C115 0.0181(16) 0.0196(15) 0.0157(15) -0.0061(12) -0.0020(12) -0.0021(12)
C116 0.0206(17) 0.0225(16) 0.0170(16) -0.0058(13) -0.0040(13) -0.0052(13)
C117 0.0317(19) 0.0336(19) 0.0168(16) -0.0073(14) -0.0026(14) -0.0125(15)
C118 0.033(2) 0.0322(19) 0.0152(16) 0.0041(14) -0.0094(14) -0.0147(15)
C119 0.0273(19) 0.0260(17) 0.0266(18) 0.0010(14) -0.0116(15) -0.0060(14)
C120 0.0244(17) 0.0210(16) 0.0195(16) -0.0035(13) -0.0056(14) -0.0019(13)
C121 0.0153(15) 0.0228(16) 0.0149(15) -0.0031(12) -0.0040(12) -0.0037(12)
C122 0.0142(15) 0.0263(17) 0.0187(16) -0.0088(13) -0.0020(13) 0.0017(12)
C123 0.0201(16) 0.0165(15) 0.0133(15) -0.0037(12) -0.0025(13) 0.0012(12)
C124 0.0235(17) 0.0141(14) 0.0144(15) 0.0003(11) -0.0072(13) -0.0014(12)
C125 0.0254(18) 0.0212(16) 0.0208(16) -0.0030(13) -0.0084(14) 0.0000(13)
C126 0.0255(18) 0.0264(18) 0.0295(19) 0.0007(14) -0.0161(15) -0.0014(14)
C127 0.038(2) 0.0272(18) 0.0252(18) -0.0014(14) -0.0193(16) -0.0046(15)
C128 0.043(2) 0.0290(18) 0.0172(17) -0.0056(14) -0.0104(15) -0.0027(15)
C129 0.0261(18) 0.0213(16) 0.0166(16) -0.0013(12) -0.0070(13) -0.0007(13)
Co2 0.0170(2) 0.0127(2) 0.0130(2) -0.00266(15) -0.00595(16) 0.00155(15)
N21 0.0215(14) 0.0170(13) 0.0122(12) -0.0026(10) -0.0065(11) -0.0003(10)
N22 0.0183(13) 0.0156(12) 0.0159(13) -0.0048(10) -0.0063(11) 0.0023(10)
N23 0.0202(14) 0.0157(13) 0.0207(14) -0.0031(10) -0.0080(11) 0.0025(10)
N24 0.0224(14) 0.0156(13) 0.0156(13) -0.0042(10) -0.0066(11) 0.0022(10)
N25 0.0208(14) 0.0189(13) 0.0147(13) -0.0028(10) -0.0059(11) -0.0018(10)
N26 0.0297(15) 0.0184(13) 0.0154(13) -0.0031(10) -0.0120(12) 0.0043(11)
N27 0.0315(16) 0.0247(15) 0.0188(14) 0.0022(11) -0.0147(12) -0.0021(12)
O21 0.0200(12) 0.0192(11) 0.0253(12) -0.0034(9) -0.0076(9) -0.0013(9)
O22 0.0232(12) 0.0154(10) 0.0236(12) -0.0004(9) -0.0096(10) 0.0005(9)
C21 0.0195(16) 0.0272(17) 0.0118(15) -0.0022(12) -0.0062(13) 0.0017(13)
C22 0.0204(17) 0.038(2) 0.0182(17) 0.0011(14) -0.0066(14) -0.0054(14)
C23 0.035(2) 0.0286(19) 0.0211(17) 0.0050(14) -0.0151(15) -0.0124(15)
C24 0.038(2) 0.0203(16) 0.0218(17) -0.0016(13) -0.0178(15) -0.0046(14)
C25 0.0298(18) 0.0160(15) 0.0120(15) -0.0020(12) -0.0119(13) 0.0000(13)
C26 0.0319(18) 0.0115(14) 0.0199(16) -0.0055(12) -0.0111(14) 0.0038(12)
C27 0.0239(18) 0.0218(16) 0.0299(18) -0.0069(14) -0.0063(15) 0.0083(13)
C28 0.0173(17) 0.0262(17) 0.0319(19) -0.0041(14) -0.0054(14) 0.0036(13)
C29 0.0242(19) 0.0227(18) 0.049(2) -0.0047(16) -0.0097(17) -0.0087(14)
C210 0.031(2) 0.0197(17) 0.035(2) 0.0004(14) -0.0061(16) -0.0059(14)
C211 0.034(2) 0.0138(15) 0.036(2) -0.0038(14) -0.0190(16) 0.0052(13)
C212 0.0271(18) 0.0190(16) 0.038(2) -0.0117(14) -0.0139(16) 0.0099(13)
C213 0.0190(17) 0.0305(18) 0.0184(16) -0.0061(13) -0.0039(13) 0.0041(13)
C214 0.0289(18) 0.0158(15) 0.0174(16) -0.0033(12) -0.0117(14) 0.0030(13)
C215 0.0219(16) 0.0170(15) 0.0133(15) -0.0028(12) -0.0067(13) 0.0003(12)
C216 0.0178(16) 0.0223(16) 0.0136(15) -0.0060(12) -0.0014(12) 0.0008(12)
C217 0.0248(17) 0.0210(16) 0.0185(16) -0.0051(13) -0.0048(13) 0.0014(13)
C218 0.0286(18) 0.0192(16) 0.0236(17) -0.0087(13) -0.0026(14) -0.0004(13)
C219 0.0303(19) 0.0293(18) 0.0177(16) -0.0127(14) -0.0030(14) -0.0049(14)
C220 0.0313(19) 0.0291(18) 0.0153(16) -0.0055(13) -0.0091(14) 0.0002(14)
C221 0.0221(17) 0.0233(16) 0.0145(15) -0.0057(13) -0.0032(13) 0.0005(13)
C222 0.0232(17) 0.0228(16) 0.0222(17) -0.0006(13) -0.0152(14) 0.0025(13)
C223 0.0244(17) 0.0155(15) 0.0192(16) -0.0022(12) -0.0109(13) -0.0029(12)
C224 0.0260(17) 0.0204(16) 0.0131(15) -0.0038(12) -0.0056(13) -0.0077(13)
C225 0.0271(19) 0.0335(19) 0.0200(17) -0.0048(14) -0.0051(14) -0.0038(14)
C226 0.032(2) 0.041(2) 0.0249(19) -0.0127(16) 0.0005(16) -0.0095(16)
C227 0.043(2) 0.036(2) 0.0148(16) -0.0066(14) -0.0010(15) -0.0216(17)
C228 0.044(2) 0.0303(19) 0.0161(17) 0.0004(14) -0.0114(16) -0.0157(16)
C229 0.0301(19) 0.0210(16) 0.0173(16) -0.0017(13) -0.0090(14) -0.0090(13)
Cl1 0.0350(5) 0.0369(5) 0.0260(4) -0.0147(4) -0.0149(4) 0.0167(4)
O11A 0.064(2) 0.0355(15) 0.064(2) -0.0238(14) -0.0349(16) 0.0164(14)
O12A 0.061(2) 0.077(2) 0.0239(14) -0.0132(14) -0.0143(14) 0.0147(17)
O13A 0.0365(15) 0.0327(14) 0.0399(15) -0.0145(11) -0.0166(12) 0.0144(11)
O14A 0.0366(16) 0.067(2) 0.0426(17) -0.0170(14) -0.0085(13) 0.0279(14)
Cl2 0.0323(5) 0.0351(5) 0.0338(5) -0.0136(4) -0.0125(4) 0.0046(4)
O21A 0.0344(19) 0.143(4) 0.117(3) -0.070(3) -0.018(2) -0.010(2)
O22A 0.065(2) 0.0494(17) 0.0272(14) -0.0053(12) -0.0138(14) 0.0019(14)
O23A 0.202(5) 0.0352(18) 0.059(2) -0.0120(16) -0.053(3) 0.030(2)
O24A 0.0393(17) 0.077(2) 0.0414(17) -0.0281(15) -0.0132(13) 0.0144(15)
Cl3 0.0461(6) 0.0357(5) 0.0265(5) -0.0092(4) -0.0116(4) 0.0151(4)
O31A 0.102(3) 0.069(2) 0.0435(18) -0.0207(16) -0.0352(19) -0.001(2)
O32A 0.071(2) 0.0492(18) 0.0450(18) 0.0097(14) -0.0005(16) 0.0084(16)
O33A 0.064(2) 0.0372(15) 0.0380(16) -0.0138(12) -0.0141(14) 0.0248(14)
O34A 0.0472(18) 0.068(2) 0.0407(17) -0.0137(15) -0.0083(14) 0.0290(15)
Cl4A 0.0341(6) 0.0350(8) 0.0346(15) -0.0039(9) -0.0006(10) 0.0098(5)
O42A 0.0809(16) 0.0536(15) 0.074(2) -0.0022(13) -0.0103(14) 0.0057(12)
O41A 0.0809(16) 0.0536(15) 0.074(2) -0.0022(13) -0.0103(14) 0.0057(12)
O43A 0.0809(16) 0.0536(15) 0.074(2) -0.0022(13) -0.0103(14) 0.0057(12)
O44A 0.0809(16) 0.0536(15) 0.074(2) -0.0022(13) -0.0103(14) 0.0057(12)
Cl4B 0.0341(6) 0.0350(8) 0.0346(15) -0.0039(9) -0.0006(10) 0.0098(5)
O41B 0.0809(16) 0.0536(15) 0.074(2) -0.0022(13) -0.0103(14) 0.0057(12)
O44B 0.0809(16) 0.0536(15) 0.074(2) -0.0022(13) -0.0103(14) 0.0057(12)
O42B 0.0809(16) 0.0536(15) 0.074(2) -0.0022(13) -0.0103(14) 0.0057(12)
O43B 0.0809(16) 0.0536(15) 0.074(2) -0.0022(13) -0.0103(14) 0.0057(12)
N1S 0.0226(16) 0.0244(15) 0.0261(15) -0.0011(12) -0.0078(13) -0.0034(12)
N2S 0.053(3) 0.055(2) 0.056(3) -0.0016(19) -0.006(2) -0.006(2)
N3S 0.0354(19) 0.050(2) 0.0256(17) -0.0053(14) -0.0014(15) -0.0075(16)
C1S 0.037(2) 0.036(2) 0.032(2) 0.0065(16) -0.0082(17) 0.0008(17)
C2S 0.163(8) 0.097(5) 0.102(5) -0.058(4) 0.040(5) -0.065(5)
C3S 0.040(2) 0.069(3) 0.036(2) 0.003(2) -0.0088(19) -0.010(2)
O1S 0.0239(14) 0.0366(14) 0.0434(15) -0.0153(12) -0.0085(11) 0.0059(11)
O2S 0.0283(14) 0.0318(13) 0.0305(14) -0.0039(11) -0.0058(11) 0.0005(10)
O3S 0.060(3) 0.111(3) 0.089(3) 0.000(2) -0.026(2) 0.004(2)
O4S 0.049(2) 0.056(2) 0.088(3) 0.0015(18) -0.0101(19) 0.0005(17)
O5S 0.046(2) 0.107(3) 0.056(2) 0.011(2) -0.0004(17) 0.009(2)
O6S 0.069(2) 0.109(3) 0.0304(17) -0.0067(18) 0.0077(17) 0.020(2)

loop_
_atom_type_symbol
_atom_type_description
_atom_type_scat_dispersion_real
_atom_type_scat_dispersion_imag
_atom_type_scat_source
C C 0.0033 0.0016 'International Tables Vol C Tables 4.2.6.8 and 6.1.1.4'
H H 0.0000 0.0000 'International Tables Vol C Tables 4.2.6.8 and 6.1.1.4'
Cl Cl 0.1484 0.1585 'International Tables Vol C Tables 4.2.6.8 and 6.1.1.4'
Co Co 0.3494 0.9721 'International Tables Vol C Tables 4.2.6.8 and 6.1.1.4'
N N 0.0061 0.0033 'International Tables Vol C Tables 4.2.6.8 and 6.1.1.4'
O O 0.0106 0.0060 'International Tables Vol C Tables 4.2.6.8 and 6.1.1.4'

loop_
_geom_angle_atom_site_label_1
_geom_angle_atom_site_label_2
_geom_angle_atom_site_label_3
_geom_angle
_geom_angle_site_symmetry_1
_geom_angle_site_symmetry_3
_geom_angle_publ_flag
N15 Co1 N16 169.58(9) . . ?
N15 Co1 N11 93.11(9) . . ?
N16 Co1 N11 97.07(9) . . ?
N15 Co1 O11 84.66(9) . . ?
N16 Co1 O11 85.71(9) . . ?
N11 Co1 O11 145.11(8) . . ?
N15 Co1 O12 87.65(8) . . ?
N16 Co1 O12 85.42(8) . . ?
N11 Co1 O12 144.09(9) . . ?
O11 Co1 O12 70.74(7) . . ?
N15 Co1 N12 103.06(9) . . ?
N16 Co1 N12 78.11(9) . . ?
N11 Co1 N12 72.09(9) . . ?
O11 Co1 N12 74.54(8) . . ?
O12 Co1 N12 142.45(8) . . ?
N15 Co1 N13 78.89(9) . . ?
N16 Co1 N13 106.42(9) . . ?
N11 Co1 N13 71.75(9) . . ?
O11 Co1 N13 140.76(8) . . ?
O12 Co1 N13 73.20(8) . . ?
N12 Co1 N13 143.84(9) . . ?
C15 N11 C11 119.8(3) . . ?
C15 N11 Co1 119.7(2) . . ?
C11 N11 Co1 120.54(19) . . ?
C17 N12 C16 111.9(2) . . ?
C17 N12 C114 111.4(2) . . ?
C16 N12 C114 109.4(2) . . ?
C17 N12 Co1 109.68(18) . . ?
C16 N12 Co1 106.64(17) . . ?
C114 N12 Co1 107.58(17) . . ?
C122 N13 C112 111.7(2) . . ?
C122 N13 C113 109.8(2) . . ?
C112 N13 C113 110.2(2) . . ?
C122 N13 Co1 107.96(17) . . ?
C112 N13 Co1 109.46(18) . . ?
C113 N13 Co1 107.66(17) . . ?
C115 N14 C116 107.4(3) . . ?
C115 N14 H14 126.5 . . ?
C116 N14 H14 126.1 . . ?
C123 N15 C124 104.8(2) . . ?
C123 N15 Co1 113.24(19) . . ?
C124 N15 Co1 140.5(2) . . ?
C115 N16 C121 104.8(2) . . ?
C115 N16 Co1 113.43(19) . . ?
C121 N16 Co1 140.4(2) . . ?
C123 N17 C129 107.2(3) . . ?
C123 N17 H17 128.2 . . ?
C129 N17 H17 124.4 . . ?
C18 O11 C19 112.7(2) . . ?
C18 O11 Co1 114.54(17) . . ?
C19 O11 Co1 115.50(18) . . ?
C110 O12 C111 113.4(2) . . ?
C110 O12 Co1 115.12(18) . . ?
C111 O12 Co1 115.46(17) . . ?
N11 C11 C12 121.8(3) . . ?
N11 C11 C113 113.8(3) . . ?
C12 C11 C113 124.4(3) . . ?
C13 C12 C11 118.6(3) . . ?
C13 C12 H12 120.7 . . ?
C11 C12 H12 120.7 . . ?
C12 C13 C14 119.5(3) . . ?
C12 C13 H13 120.3 . . ?
C14 C13 H13 120.3 . . ?
C15 C14 C13 119.0(3) . . ?
C15 C14 H14A 120.5 . . ?
C13 C14 H14A 120.5 . . ?
N11 C15 C14 121.3(3) . . ?
N11 C15 C16 114.2(3) . . ?
C14 C15 C16 124.5(3) . . ?
N12 C16 C15 108.3(2) . . ?
N12 C16 H16A 110.0 . . ?
C15 C16 H16A 110.0 . . ?
N12 C16 H16B 110.0 . . ?
C15 C16 H16B 110.0 . . ?
H16A C16 H16B 108.4 . . ?
N12 C17 C18 111.5(2) . . ?
N12 C17 H17A 109.3 . . ?
C18 C17 H17A 109.3 . . ?
N12 C17 H17B 109.3 . . ?
C18 C17 H17B 109.3 . . ?
H17A C17 H17B 108.0 . . ?
O11 C18 C17 107.1(2) . . ?
O11 C18 H18A 110.3 . . ?
C17 C18 H18A 110.3 . . ?
O11 C18 H18B 110.3 . . ?
C17 C18 H18B 110.3 . . ?
H18A C18 H18B 108.6 . . ?
O11 C19 C110 106.2(3) . . ?
O11 C19 H19A 110.5 . . ?
C110 C19 H19A 110.5 . . ?
O11 C19 H19B 110.5 . . ?
C110 C19 H19B 110.5 . . ?
H19A C19 H19B 108.7 . . ?
O12 C110 C19 106.4(3) . . ?
O12 C110 H11A 110.5 . . ?
C19 C110 H11A 110.5 . . ?
O12 C110 H11B 110.5 . . ?
C19 C110 H11B 110.5 . . ?
H11A C110 H11B 108.6 . . ?
O12 C111 C112 105.8(2) . . ?
O12 C111 H11C 110.6 . . ?
C112 C111 H11C 110.6 . . ?
O12 C111 H11D 110.6 . . ?
C112 C111 H11D 110.6 . . ?
H11C C111 H11D 108.7 . . ?
N13 C112 C111 109.9(2) . . ?
N13 C112 H11E 109.7 . . ?
C111 C112 H11E 109.7 . . ?
N13 C112 H11F 109.7 . . ?
C111 C112 H11F 109.7 . . ?
H11E C112 H11F 108.2 . . ?
N13 C113 C11 108.4(2) . . ?
N13 C113 H11G 110.0 . . ?
C11 C113 H11G 110.0 . . ?
N13 C113 H11H 110.0 . . ?
C11 C113 H11H 110.0 . . ?
H11G C113 H11H 108.4 . . ?
N12 C114 C115 110.1(2) . . ?
N12 C114 H11I 109.6 . . ?
C115 C114 H11I 109.6 . . ?
N12 C114 H11J 109.6 . . ?
C115 C114 H11J 109.6 . . ?
H11I C114 H11J 108.2 . . ?
N16 C115 N14 113.4(3) . . ?
N16 C115 C114 123.4(3) . . ?
N14 C115 C114 123.3(3) . . ?
N14 C116 C117 131.8(3) . . ?
N14 C116 C121 105.7(3) . . ?
C117 C116 C121 122.5(3) . . ?
C118 C117 C116 117.2(3) . . ?
C118 C117 H117 121.4 . . ?
C116 C117 H117 121.4 . . ?
C117 C118 C119 121.1(3) . . ?
C117 C118 H118 119.5 . . ?
C119 C118 H118 119.5 . . ?
C120 C119 C118 121.8(3) . . ?
C120 C119 H119 119.1 . . ?
C118 C119 H119 119.1 . . ?
C119 C120 C121 118.0(3) . . ?
C119 C120 H120 121.0 . . ?
C121 C120 H120 121.0 . . ?
C120 C121 C116 119.4(3) . . ?
C120 C121 N16 131.9(3) . . ?
C116 C121 N16 108.7(3) . . ?
N13 C122 C123 111.8(2) . . ?
N13 C122 H12A 109.3 . . ?
C123 C122 H12A 109.3 . . ?
N13 C122 H12B 109.3 . . ?
C123 C122 H12B 109.3 . . ?
H12A C122 H12B 107.9 . . ?
N15 C123 N17 113.4(3) . . ?
N15 C123 C122 123.8(3) . . ?
N17 C123 C122 122.8(3) . . ?
C125 C124 C129 119.5(3) . . ?
C125 C124 N15 131.6(3) . . ?
C129 C124 N15 108.9(3) . . ?
C126 C125 C124 117.8(3) . . ?
C126 C125 H125 121.1 . . ?
C124 C125 H125 121.1 . . ?
C125 C126 C127 121.9(3) . . ?
C125 C126 H126 119.0 . . ?
C127 C126 H126 119.0 . . ?
C128 C127 C126 121.2(3) . . ?
C128 C127 H127 119.4 . . ?
C126 C127 H127 119.4 . . ?
C127 C128 C129 116.8(3) . . ?
C127 C128 H128 121.6 . . ?
C129 C128 H128 121.6 . . ?
N17 C129 C128 131.6(3) . . ?
N17 C129 C124 105.7(3) . . ?
C128 C129 C124 122.8(3) . . ?
N25 Co2 N24 170.92(9) . . ?
N25 Co2 N21 92.69(9) . . ?
N24 Co2 N21 96.35(9) . . ?
N25 Co2 O21 86.23(9) . . ?
N24 Co2 O21 86.98(9) . . ?
N21 Co2 O21 143.90(9) . . ?
N25 Co2 O22 86.58(8) . . ?
N24 Co2 O22 85.51(8) . . ?
N21 Co2 O22 145.00(9) . . ?
O21 Co2 O22 71.04(8) . . ?
N25 Co2 N22 105.57(9) . . ?
N24 Co2 N22 78.25(9) . . ?
N21 Co2 N22 71.61(9) . . ?
O21 Co2 N22 73.97(8) . . ?
O22 Co2 N22 142.00(8) . . ?
N25 Co2 N23 78.75(9) . . ?
N24 Co2 N23 103.19(9) . . ?
N21 Co2 N23 72.16(9) . . ?
O21 Co2 N23 142.01(8) . . ?
O22 Co2 N23 73.39(8) . . ?
N22 Co2 N23 143.66(9) . . ?
C25 N21 C21 119.9(3) . . ?
C25 N21 Co2 119.8(2) . . ?
C21 N21 Co2 120.3(2) . . ?
C214 N22 C27 110.9(2) . . ?
C214 N22 C26 110.0(2) . . ?
C27 N22 C26 111.9(2) . . ?
C214 N22 Co2 107.10(17) . . ?
C27 N22 Co2 110.27(18) . . ?
C26 N22 Co2 106.42(17) . . ?
C212 N23 C213 111.4(3) . . ?
C212 N23 C222 111.1(2) . . ?
C213 N23 C222 109.8(2) . . ?
C212 N23 Co2 108.98(19) . . ?
C213 N23 Co2 107.19(17) . . ?
C222 N23 Co2 108.24(18) . . ?
C215 N24 C216 105.1(2) . . ?
C215 N24 Co2 112.64(19) . . ?
C216 N24 Co2 140.60(19) . . ?
C223 N25 C224 105.6(2) . . ?
C223 N25 Co2 113.4(2) . . ?
C224 N25 Co2 139.7(2) . . ?
C215 N26 C221 107.5(2) . . ?
C215 N26 H26 131.4 . . ?
C221 N26 H26 120.6 . . ?
C223 N27 C229 107.9(3) . . ?
C223 N27 H27 133.2 . . ?
C229 N27 H27 118.6 . . ?
C29 O21 C28 112.2(2) . . ?
C29 O21 Co2 116.21(19) . . ?
C28 O21 Co2 114.26(18) . . ?
C210 O22 C211 113.8(2) . . ?
C210 O22 Co2 114.12(18) . . ?
C211 O22 Co2 115.79(18) . . ?
N21 C21 C22 121.7(3) . . ?
N21 C21 C213 113.8(3) . . ?
C22 C21 C213 124.5(3) . . ?
C23 C22 C21 118.3(3) . . ?
C23 C22 H22 120.8 . . ?
C21 C22 H22 120.8 . . ?
C24 C23 C22 120.0(3) . . ?
C24 C23 H23 120.0 . . ?
C22 C23 H23 120.0 . . ?
C23 C24 C25 118.5(3) . . ?
C23 C24 H24 120.7 . . ?
C25 C24 H24 120.7 . . ?
N21 C25 C24 121.5(3) . . ?
N21 C25 C26 114.4(3) . . ?
C24 C25 C26 124.1(3) . . ?
N22 C26 C25 107.3(2) . . ?
N22 C26 H26A 110.2 . . ?
C25 C26 H26A 110.2 . . ?
N22 C26 H26B 110.2 . . ?
C25 C26 H26B 110.2 . . ?
H26A C26 H26B 108.5 . . ?
N22 C27 C28 111.2(3) . . ?
N22 C27 H27A 109.4 . . ?
C28 C27 H27A 109.4 . . ?
N22 C27 H27B 109.4 . . ?
C28 C27 H27B 109.4 . . ?
H27A C27 H27B 108.0 . . ?
O21 C28 C27 106.2(3) . . ?
O21 C28 H28A 110.5 . . ?
C27 C28 H28A 110.5 . . ?
O21 C28 H28B 110.5 . . ?
C27 C28 H28B 110.5 . . ?
H28A C28 H28B 108.7 . . ?
O21 C29 C210 106.3(3) . . ?
O21 C29 H29A 110.5 . . ?
C210 C29 H29A 110.5 . . ?
O21 C29 H29B 110.5 . . ?
C210 C29 H29B 110.5 . . ?
H29A C29 H29B 108.7 . . ?
O22 C210 C29 106.3(3) . . ?
O22 C210 H21A 110.5 . . ?
C29 C210 H21A 110.5 . . ?
O22 C210 H21B 110.5 . . ?
C29 C210 H21B 110.5 . . ?
H21A C210 H21B 108.7 . . ?
O22 C211 C212 105.7(2) . . ?
O22 C211 H21C 110.6 . . ?
C212 C211 H21C 110.6 . . ?
O22 C211 H21D 110.6 . . ?
C212 C211 H21D 110.6 . . ?
H21C C211 H21D 108.7 . . ?
N23 C212 C211 110.2(3) . . ?
N23 C212 H21E 109.6 . . ?
C211 C212 H21E 109.6 . . ?
N23 C212 H21F 109.6 . . ?
C211 C212 H21F 109.6 . . ?
H21E C212 H21F 108.1 . . ?
N23 C213 C21 108.5(2) . . ?
N23 C213 H21G 110.0 . . ?
C21 C213 H21G 110.0 . . ?
N23 C213 H21H 110.0 . . ?
C21 C213 H21H 110.0 . . ?
H21G C213 H21H 108.4 . . ?
N22 C214 C215 110.7(2) . . ?
N22 C214 H21I 109.5 . . ?
C215 C214 H21I 109.5 . . ?
N22 C214 H21J 109.5 . . ?
C215 C214 H21J 109.5 . . ?
H21I C214 H21J 108.1 . . ?
N24 C215 N26 113.3(3) . . ?
N24 C215 C214 123.4(3) . . ?
N26 C215 C214 123.3(3) . . ?
C217 C216 N24 132.6(3) . . ?
C217 C216 C221 119.1(3) . . ?
N24 C216 C221 108.3(3) . . ?
C218 C217 C216 118.6(3) . . ?
C218 C217 H217 120.7 . . ?
C216 C217 H217 120.7 . . ?
C217 C218 C219 121.5(3) . . ?
C217 C218 H218 119.2 . . ?
C219 C218 H218 119.2 . . ?
C220 C219 C218 121.3(3) . . ?
C220 C219 H219 119.3 . . ?
C218 C219 H219 119.3 . . ?
C219 C220 C221 116.9(3) . . ?
C219 C220 H220 121.5 . . ?
C221 C220 H220 121.5 . . ?
N26 C221 C220 131.8(3) . . ?
N26 C221 C216 105.7(3) . . ?
C220 C221 C216 122.6(3) . . ?
C223 C222 N23 111.0(2) . . ?
C223 C222 H22A 109.4 . . ?
N23 C222 H22A 109.4 . . ?
C223 C222 H22B 109.4 . . ?
N23 C222 H22B 109.4 . . ?
H22A C222 H22B 108.0 . . ?
N25 C223 N27 112.8(3) . . ?
N25 C223 C222 124.2(3) . . ?
N27 C223 C222 123.0(3) . . ?
C225 C224 N25 132.0(3) . . ?
C225 C224 C229 119.6(3) . . ?
N25 C224 C229 108.4(3) . . ?
C224 C225 C226 118.1(3) . . ?
C224 C225 H225 120.9 . . ?
C226 C225 H225 120.9 . . ?
C225 C226 C227 121.1(3) . . ?
C225 C226 H226 119.4 . . ?
C227 C226 H226 119.4 . . ?
C228 C227 C226 121.6(3) . . ?
C228 C227 H227 119.2 . . ?
C226 C227 H227 119.2 . . ?
C227 C228 C229 117.0(3) . . ?
C227 C228 H228 121.5 . . ?
C229 C228 H228 121.5 . . ?
N27 C229 C228 132.1(3) . . ?
N27 C229 C224 105.4(3) . . ?
C228 C229 C224 122.5(3) . . ?
O11A Cl1 O12A 110.5(2) . . ?
O11A Cl1 O14A 109.80(18) . . ?
O12A Cl1 O14A 108.52(17) . . ?
O11A Cl1 O13A 109.34(15) . . ?
O12A Cl1 O13A 109.22(17) . . ?
O14A Cl1 O13A 109.48(17) . . ?
O21A Cl2 O23A 109.2(3) . . ?
O21A Cl2 O24A 107.1(2) . . ?
O23A Cl2 O24A 109.5(2) . . ?
O21A Cl2 O22A 112.0(2) . . ?
O23A Cl2 O22A 109.47(19) . . ?
O24A Cl2 O22A 109.48(17) . . ?
O33A Cl3 O34A 110.45(19) . . ?
O33A Cl3 O31A 107.89(19) . . ?
O34A Cl3 O31A 108.7(2) . . ?
O33A Cl3 O32A 109.55(18) . . ?
O34A Cl3 O32A 109.40(19) . . ?
O31A Cl3 O32A 110.9(2) . . ?
O43A Cl4A O44A 117.9(4) . . ?
O43A Cl4A O42A 109.2(4) . . ?
O44A Cl4A O42A 104.2(4) . . ?
O43A Cl4A O41A 106.9(4) . . ?
O44A Cl4A O41A 111.1(4) . . ?
O42A Cl4A O41A 107.1(4) . . ?
O44B Cl4B O43B 113.0(10) . . ?
O44B Cl4B O42B 113.1(13) . . ?
O43B Cl4B O42B 110.0(9) . . ?
O44B Cl4B O41B 103.5(9) . . ?
O43B Cl4B O41B 106.0(11) . . ?
O42B Cl4B O41B 110.9(10) . . ?
O2S N1S O1S 123.8(3) . . ?
O2S N1S C1S 118.0(3) . . ?
O1S N1S C1S 118.2(3) . . ?
O3S N2S O4S 122.5(5) . . ?
O3S N2S C2S 118.2(6) . . ?
O4S N2S C2S 119.3(5) . . ?
O5S N3S O6S 123.5(4) . . ?
O5S N3S C3S 118.5(3) . . ?
O6S N3S C3S 117.9(4) . . ?
N1S C1S H1SA 109.5 . . ?
N1S C1S H1SB 109.5 . . ?
H1SA C1S H1SB 109.5 . . ?
N1S C1S H1SC 109.5 . . ?
H1SA C1S H1SC 109.5 . . ?
H1SB C1S H1SC 109.5 . . ?
N2S C2S H2SA 109.5 . . ?
N2S C2S H2SB 109.5 . . ?
H2SA C2S H2SB 109.5 . . ?
N2S C2S H2SC 109.5 . . ?
H2SA C2S H2SC 109.5 . . ?
H2SB C2S H2SC 109.5 . . ?
N3S C3S H3SA 109.5 . . ?
N3S C3S H3SB 109.5 . . ?
H3SA C3S H3SB 109.5 . . ?
N3S C3S H3SC 109.5 . . ?
H3SA C3S H3SC 109.5 . . ?
H3SB C3S H3SC 109.5 . . ?

loop_
_geom_bond_atom_site_label_1
_geom_bond_atom_site_label_2
_geom_bond_distance
_geom_bond_site_symmetry_2
_geom_bond_publ_flag
Co1 N15 2.145(2) . ?
Co1 N16 2.147(2) . ?
Co1 N11 2.166(2) . ?
Co1 O11 2.264(2) . ?
Co1 O12 2.281(2) . ?
Co1 N12 2.300(2) . ?
Co1 N13 2.304(2) . ?
N11 C15 1.340(4) . ?
N11 C11 1.348(4) . ?
N12 C17 1.475(4) . ?
N12 C16 1.482(4) . ?
N12 C114 1.485(4) . ?
N13 C122 1.480(4) . ?
N13 C112 1.481(4) . ?
N13 C113 1.483(4) . ?
N14 C115 1.343(4) . ?
N14 C116 1.380(4) . ?
N14 H14 0.8799 . ?
N15 C123 1.321(4) . ?
N15 C124 1.405(4) . ?
N16 C115 1.320(4) . ?
N16 C121 1.409(4) . ?
N17 C123 1.348(4) . ?
N17 C129 1.382(4) . ?
N17 H17 0.9191 . ?
O11 C18 1.430(4) . ?
O11 C19 1.440(4) . ?
O12 C110 1.429(4) . ?
O12 C111 1.438(4) . ?
C11 C12 1.383(4) . ?
C11 C113 1.508(4) . ?
C12 C13 1.384(5) . ?
C12 H12 0.9500 . ?
C13 C14 1.388(5) . ?
C13 H13 0.9500 . ?
C14 C15 1.385(4) . ?
C14 H14A 0.9500 . ?
C15 C16 1.504(4) . ?
C16 H16A 0.9900 . ?
C16 H16B 0.9900 . ?
C17 C18 1.512(4) . ?
C17 H17A 0.9900 . ?
C17 H17B 0.9900 . ?
C18 H18A 0.9900 . ?
C18 H18B 0.9900 . ?
C19 C110 1.497(5) . ?
C19 H19A 0.9900 . ?
C19 H19B 0.9900 . ?
C110 H11A 0.9900 . ?
C110 H11B 0.9900 . ?
C111 C112 1.500(5) . ?
C111 H11C 0.9900 . ?
C111 H11D 0.9900 . ?
C112 H11E 0.9900 . ?
C112 H11F 0.9900 . ?
C113 H11G 0.9900 . ?
C113 H11H 0.9900 . ?
C114 C115 1.489(4) . ?
C114 H11I 0.9900 . ?
C114 H11J 0.9900 . ?
C116 C117 1.393(4) . ?
C116 C121 1.402(4) . ?
C117 C118 1.376(5) . ?
C117 H117 0.9500 . ?
C118 C119 1.400(5) . ?
C118 H118 0.9500 . ?
C119 C120 1.381(4) . ?
C119 H119 0.9500 . ?
C120 C121 1.398(4) . ?
C120 H120 0.9500 . ?
C122 C123 1.488(4) . ?
C122 H12A 0.9900 . ?
C122 H12B 0.9900 . ?
C124 C125 1.395(4) . ?
C124 C129 1.403(4) . ?
C125 C126 1.380(4) . ?
C125 H125 0.9500 . ?
C126 C127 1.398(5) . ?
C126 H126 0.9500 . ?
C127 C128 1.380(5) . ?
C127 H127 0.9500 . ?
C128 C129 1.388(5) . ?
C128 H128 0.9500 . ?
Co2 N25 2.135(2) . ?
Co2 N24 2.156(2) . ?
Co2 N21 2.158(3) . ?
Co2 O21 2.260(2) . ?
Co2 O22 2.273(2) . ?
Co2 N22 2.302(2) . ?
Co2 N23 2.305(2) . ?
N21 C25 1.336(4) . ?
N21 C21 1.349(4) . ?
N22 C214 1.475(4) . ?
N22 C27 1.480(4) . ?
N22 C26 1.485(4) . ?
N23 C212 1.470(4) . ?
N23 C213 1.480(4) . ?
N23 C222 1.487(4) . ?
N24 C215 1.326(4) . ?
N24 C216 1.405(4) . ?
N25 C223 1.319(4) . ?
N25 C224 1.405(4) . ?
N26 C215 1.341(4) . ?
N26 C221 1.381(4) . ?
N26 H26 0.8909 . ?
N27 C223 1.345(4) . ?
N27 C229 1.381(4) . ?
N27 H27 0.8692 . ?
O21 C29 1.436(4) . ?
O21 C28 1.436(4) . ?
O22 C210 1.431(4) . ?
O22 C211 1.436(4) . ?
C21 C22 1.384(4) . ?
C21 C213 1.505(4) . ?
C22 C23 1.389(5) . ?
C22 H22 0.9500 . ?
C23 C24 1.381(5) . ?
C23 H23 0.9500 . ?
C24 C25 1.394(4) . ?
C24 H24 0.9500 . ?
C25 C26 1.505(4) . ?
C26 H26A 0.9900 . ?
C26 H26B 0.9900 . ?
C27 C28 1.501(5) . ?
C27 H27A 0.9900 . ?
C27 H27B 0.9900 . ?
C28 H28A 0.9900 . ?
C28 H28B 0.9900 . ?
C29 C210 1.504(5) . ?
C29 H29A 0.9900 . ?
C29 H29B 0.9900 . ?
C210 H21A 0.9900 . ?
C210 H21B 0.9900 . ?
C211 C212 1.508(5) . ?
C211 H21C 0.9900 . ?
C211 H21D 0.9900 . ?
C212 H21E 0.9900 . ?
C212 H21F 0.9900 . ?
C213 H21G 0.9900 . ?
C213 H21H 0.9900 . ?
C214 C215 1.484(4) . ?
C214 H21I 0.9900 . ?
C214 H21J 0.9900 . ?
C216 C217 1.390(4) . ?
C216 C221 1.413(4) . ?
C217 C218 1.377(4) . ?
C217 H217 0.9500 . ?
C218 C219 1.405(5) . ?
C218 H218 0.9500 . ?
C219 C220 1.374(5) . ?
C219 H219 0.9500 . ?
C220 C221 1.393(4) . ?
C220 H220 0.9500 . ?
C222 C223 1.482(5) . ?
C222 H22A 0.9900 . ?
C222 H22B 0.9900 . ?
C224 C225 1.383(5) . ?
C224 C229 1.409(4) . ?
C225 C226 1.388(5) . ?
C225 H225 0.9500 . ?
C226 C227 1.399(5) . ?
C226 H226 0.9500 . ?
C227 C228 1.373(5) . ?
C227 H227 0.9500 . ?
C228 C229 1.382(5) . ?
C228 H228 0.9500 . ?
Cl1 O11A 1.426(3) . ?
Cl1 O12A 1.433(3) . ?
Cl1 O14A 1.436(3) . ?
Cl1 O13A 1.444(2) . ?
Cl2 O21A 1.408(3) . ?
Cl2 O23A 1.420(3) . ?
Cl2 O24A 1.424(3) . ?
Cl2 O22A 1.432(3) . ?
Cl3 O33A 1.427(3) . ?
Cl3 O34A 1.430(3) . ?
Cl3 O31A 1.432(3) . ?
Cl3 O32A 1.432(3) . ?
Cl4A O43A 1.407(5) . ?
Cl4A O44A 1.385(6) . ?
Cl4A O42A 1.451(6) . ?
Cl4A O41A 1.428(5) . ?
Cl4B O44B 1.369(12) . ?
Cl4B O43B 1.397(12) . ?
Cl4B O42B 1.458(13) . ?
Cl4B O41B 1.484(13) . ?
N1S O2S 1.215(4) . ?
N1S O1S 1.224(3) . ?
N1S C1S 1.478(4) . ?
N2S O3S 1.217(5) . ?
N2S O4S 1.224(5) . ?
N2S C2S 1.457(7) . ?
N3S O5S 1.196(4) . ?
N3S O6S 1.207(4) . ?
N3S C3S 1.481(5) . ?
C1S H1SA 0.9800 . ?
C1S H1SB 0.9800 . ?
C1S H1SC 0.9800 . ?
C2S H2SA 0.9800 . ?
C2S H2SB 0.9800 . ?
C2S H2SC 0.9800 . ?
C3S H3SA 0.9800 . ?
C3S H3SB 0.9800 . ?
C3S H3SC 0.9800 . ?
